data_4504693
loop_
_publ_author_name
'Naumov, Pan\<ce'
'Jovanovski, Gligor'
'Sakurai, Kenji'

_publ_section_title
;
 Thermally Induced Saccharinate Ligand Flips Close to Ambient Temperature
;
_journal_issue 4
_journal_name_full 'Crystal Growth &amp; Design'
_journal_page_first 815
_journal_paper_doi 10.1021/cg050468j
_journal_volume 6
_journal_year 2006
_chemical_formula_iupac '[Cu2 (C7 H4 N O3 S)4 (C3 H4 N2)4]'
_chemical_formula_moiety 'C40 H32 Cu2 N12 O12 S4'
_chemical_formula_sum 'C40 H32 Cu2 N12 O12 S4'
_chemical_formula_weight 1128.10
_chemical_name_common
;
tetrakis(imdiazole)tetrakis(N-saccharinato)
tetrakis(N,O-saccharinato)biscopper(II)
;
_chemical_name_systematic
; 
Bis[\m-1,2-benzisothiazol-3(2H)-one
1,1-dioxido-\kN:\kO]bis{[1,2-benzisothiazol-3(2H)-one
1,1-dixoido-\kN]bis(imidazole)copper(II)}
;
_space_group_IT_number 14
_symmetry_cell_setting monoclinic
_symmetry_space_group_name_Hall '-P 2yn'
_symmetry_space_group_name_H-M 'P 1 21/n 1'
_atom_sites_solution_hydrogens geom
_atom_sites_solution_primary direct
_atom_sites_solution_secondary difmap
_audit_creation_method 'Manual editing of SHELXL-97'
_cell_angle_alpha 90.00
_cell_angle_beta 95.439(5)
_cell_angle_gamma 90.00
_cell_formula_units_Z 2
_cell_length_a 11.075(3)
_cell_length_b 11.472(3)
_cell_length_c 17.059(4)
_cell_measurement_temperature 14(4)
_cell_volume 2157.6(10)
_computing_cell_refinement 'SAINT (Siemens, 1996)'
_computing_data_collection 'SMART (Siemens, 1996)'
_computing_data_reduction 'SAINT (Siemens, 1996)'
_computing_publication_material 'WinGX (Farrugia, 1999)'
_computing_structure_refinement 'SHELXL-97 (Sheldrick, 1997)'
_computing_structure_solution 'SIR-92 (Altomare et al., 1994)'
_diffrn_ambient_temperature 14(2)
_diffrn_measured_fraction_theta_max 0.913
_diffrn_measurement_device_type 'Bruker APEX CCD diffractometer'
_diffrn_measurement_method 'omega scan'
_diffrn_radiation_monochromator graphite
_diffrn_radiation_source 'fine-focus sealed tube'
_diffrn_radiation_type MoK\a
_diffrn_radiation_wavelength 0.71073
_diffrn_reflns_av_R_equivalents 0.0510
_diffrn_reflns_av_sigmaI/netI 0.0829
_diffrn_reflns_limit_h_max 15
_diffrn_reflns_limit_h_min -14
_diffrn_reflns_limit_k_max 15
_diffrn_reflns_limit_k_min -15
_diffrn_reflns_limit_l_max 23
_diffrn_reflns_limit_l_min -23
_diffrn_reflns_number 14626
_diffrn_reflns_theta_full 30.34
_diffrn_reflns_theta_max 30.34
_diffrn_reflns_theta_min 2.10
_exptl_absorpt_coefficient_mu 1.260
_exptl_absorpt_correction_T_max 0.859
_exptl_absorpt_correction_T_min 0.604
_exptl_absorpt_correction_type sphere
_exptl_absorpt_process_details 'SADABS (Sheldrick, 1996)'
_exptl_crystal_colour blue
_exptl_crystal_density_diffrn 1.736
_exptl_crystal_density_method 'not measured'
_exptl_crystal_description parallelepiped
_exptl_crystal_F_000 1148
_exptl_crystal_size_max 0.350
_exptl_crystal_size_mid 0.275
_exptl_crystal_size_min 0.175
_refine_diff_density_max 1.201
_refine_diff_density_min -1.778
_refine_diff_density_rms 0.170
_refine_ls_extinction_method none
_refine_ls_goodness_of_fit_ref 1.130
_refine_ls_hydrogen_treatment riding
_refine_ls_matrix_type full
_refine_ls_number_parameters 316
_refine_ls_number_reflns 5933
_refine_ls_number_restraints 0
_refine_ls_restrained_S_all 1.130
_refine_ls_R_factor_all 0.1283
_refine_ls_R_factor_gt 0.0708
_refine_ls_shift/su_max 0.001
_refine_ls_shift/su_mean 0.000
_refine_ls_structure_factor_coef Fsqd
_refine_ls_weighting_details 'calc w=1/[\s^2^(Fo^2^)+(0.1366P)^2^+0.0000P] where P=(Fo^2^+2Fc^2^)/3'
_refine_ls_weighting_scheme calc
_refine_ls_wR_factor_gt 0.1943
_refine_ls_wR_factor_ref 0.2628
_reflns_number_gt 3205
_reflns_number_total 5933
_reflns_threshold_expression >2sigma(I)
_cod_data_source_file cg050468jsi20051228_084947.cif
_cod_data_source_block cuims8
_cod_depositor_comments
;
The following automatic conversions were performed:

'_symmetry_cell_setting' value 'Monoclinic' changed to 'monoclinic'
according to /home/saulius/struct/CIF-dictionaries/cif_core.dic
dictionary named 'cif_core.dic' version 2.4.1 from 2010-06-29.

Automatic conversion script
Id: cif_fix_values 1715 2011-07-08 13:25:40Z adriana 
;
_cod_original_cell_volume 2157.7(9)
_cod_original_sg_symbol_H-M P21/n
_cod_database_code 4504693

loop_
_symmetry_equiv_pos_as_xyz
'x, y, z'
'-x+1/2, y+1/2, -z+1/2'
'-x, -y, -z'
'x-1/2, -y-1/2, z-1/2'

loop_
_atom_site_label
_atom_site_type_symbol
_atom_site_fract_x
_atom_site_fract_y
_atom_site_fract_z
_atom_site_U_iso_or_equiv
_atom_site_adp_type
_atom_site_occupancy
_atom_site_symmetry_multiplicity
_atom_site_calc_flag
_atom_site_refinement_flags
Cu Cu 0.64077(6) 0.15586(5) 0.54078(4) 0.0332(2) Uani 1 1 d .
S1 S 0.82274(15) 0.34806(15) 0.62211(11) 0.0510(4) Uani 1 1 d .
S2 S 0.47810(14) 0.23480(13) 0.67708(10) 0.0444(4) Uani 1 1 d .
N2 N 0.4927(4) 0.1385(4) 0.6090(3) 0.0354(10) Uani 1 1 d .
O5 O 0.4829(5) 0.3509(4) 0.6470(3) 0.0644(14) Uani 1 1 d .
O3 O 0.7453(4) 0.4451(5) 0.6227(3) 0.0760(16) Uani 1 1 d .
N5 N 0.5443(4) 0.2567(4) 0.4652(3) 0.0362(10) Uani 1 1 d .
N1 N 0.7894(4) 0.2650(4) 0.5454(3) 0.0353(10) Uani 1 1 d .
N3 N 0.7369(4) 0.0394(4) 0.6040(3) 0.0387(11) Uani 1 1 d .
O2 O 0.8266(5) 0.2822(5) 0.6933(3) 0.0702(15) Uani 1 1 d .
C1 C 0.8911(5) 0.2480(4) 0.4963(3) 0.0295(11) Uani 1 1 d .
N6 N 0.4693(5) 0.4084(4) 0.4025(3) 0.0441(12) Uani 1 1 d .
H6 H 0.4615 0.4803 0.3848 0.053 Uiso 1 1 calc R
C2 C 0.9934(5) 0.3266(5) 0.5336(3) 0.0390(13) Uani 1 1 d .
O6 O 0.5630(4) 0.2110(5) 0.7449(3) 0.0606(13) Uani 1 1 d .
N4 N 0.8108(5) -0.0750(5) 0.6978(3) 0.0503(13) Uani 1 1 d .
H4 H 0.8209 -0.1095 0.7440 0.060 Uiso 1 1 calc R
C9 C 0.2951(5) 0.1038(4) 0.6503(3) 0.0324(11) Uani 1 1 d .
O1 O 0.8826(5) 0.2009(6) 0.4419(4) 0.0793(17) Uani 1 1 d .
C7 C 0.9650(5) 0.3845(5) 0.5998(3) 0.0419(13) Uani 1 1 d .
C17 C 0.8310(6) -0.0233(5) 0.5783(4) 0.0460(14) Uani 1 1 d .
H17 H 0.8598 -0.0165 0.5278 0.055 Uiso 1 1 calc R
C10 C 0.1808(5) 0.0552(5) 0.6525(3) 0.0410(13) Uani 1 1 d .
H10 H 0.1543 -0.0092 0.6204 0.049 Uiso 1 1 calc R
C20 C 0.4383(5) 0.2257(5) 0.4216(4) 0.0432(14) Uani 1 1 d .
H20 H 0.4038 0.1499 0.4187 0.052 Uiso 1 1 calc R
C14 C 0.3310(5) 0.1962(5) 0.6957(3) 0.0392(13) Uani 1 1 d .
C12 C 0.1440(6) 0.1992(6) 0.7513(4) 0.0516(16) Uani 1 1 d .
H12 H 0.0907 0.2310 0.7861 0.062 Uiso 1 1 calc R
C11 C 0.1071(6) 0.1064(6) 0.7047(4) 0.0508(15) Uani 1 1 d .
H11 H 0.0281 0.0757 0.7080 0.061 Uiso 1 1 calc R
C13 C 0.2573(6) 0.2469(6) 0.7483(4) 0.0492(15) Uani 1 1 d .
H13 H 0.2841 0.3113 0.7805 0.059 Uiso 1 1 calc R
C16 C 0.8759(6) -0.0953(6) 0.6354(4) 0.0456(14) Uani 1 1 d .
H16 H 0.9402 -0.1496 0.6329 0.055 Uiso 1 1 calc R
C18 C 0.5591(6) 0.3684(5) 0.4518(3) 0.0418(14) Uani 1 1 d .
H18 H 0.6251 0.4141 0.4743 0.050 Uiso 1 1 calc R
C15 C 0.7285(6) 0.0071(5) 0.6758(3) 0.0440(14) Uani 1 1 d .
H15 H 0.6715 0.0376 0.7087 0.053 Uiso 1 1 calc R
C19 C 0.3921(6) 0.3200(5) 0.3841(4) 0.0463(15) Uani 1 1 d .
H19 H 0.3185 0.3239 0.3507 0.056 Uiso 1 1 calc R
C3 C 1.1067(7) 0.3370(6) 0.5071(5) 0.0618(19) Uani 1 1 d .
H3 H 1.1253 0.2975 0.4608 0.074 Uiso 1 1 calc R
C6 C 1.0518(7) 0.4581(6) 0.6420(4) 0.064(2) Uani 1 1 d .
H6A H 1.0334 0.5004 0.6872 0.077 Uiso 1 1 calc R
C4 C 1.1908(7) 0.4040(7) 0.5479(5) 0.070(2) Uani 1 1 d .
H4A H 1.2697 0.4094 0.5308 0.084 Uiso 1 1 calc R
C5 C 1.1650(7) 0.4645(7) 0.6134(5) 0.068(2) Uani 1 1 d .
H5 H 1.2260 0.5121 0.6400 0.082 Uiso 1 1 calc R
C8 C 0.3942(4) 0.0663(4) 0.6007(3) 0.0316(11) Uani 1 1 d .
O4 O 0.3822(3) -0.0130(3) 0.5509(2) 0.0408(9) Uani 1 1 d .

loop_
_atom_site_aniso_label
_atom_site_aniso_U_11
_atom_site_aniso_U_22
_atom_site_aniso_U_33
_atom_site_aniso_U_23
_atom_site_aniso_U_13
_atom_site_aniso_U_12
Cu 0.0256(4) 0.0313(4) 0.0420(4) 0.0037(3) -0.0008(3) -0.0019(2)
S1 0.0361(9) 0.0538(10) 0.0630(10) -0.0037(8) 0.0047(7) -0.0039(7)
S2 0.0350(8) 0.0386(8) 0.0609(10) -0.0109(7) 0.0111(7) -0.0068(6)
N2 0.028(2) 0.038(2) 0.041(2) 0.0033(19) 0.0081(19) -0.0011(19)
O5 0.071(3) 0.036(2) 0.090(4) -0.012(2) 0.027(3) -0.018(2)
O3 0.036(3) 0.094(4) 0.098(4) -0.030(3) 0.004(3) 0.012(3)
N5 0.034(3) 0.035(2) 0.039(2) -0.0006(19) -0.002(2) -0.0042(19)
N1 0.021(2) 0.042(2) 0.043(2) 0.005(2) 0.0042(19) -0.0099(18)
N3 0.032(2) 0.034(2) 0.048(3) 0.003(2) -0.004(2) -0.001(2)
O2 0.075(4) 0.087(4) 0.049(3) -0.006(3) 0.011(3) -0.019(3)
C1 0.024(2) 0.033(3) 0.029(3) 0.004(2) -0.012(2) -0.015(2)
N6 0.048(3) 0.034(2) 0.049(3) 0.010(2) 0.000(2) 0.005(2)
C2 0.029(3) 0.040(3) 0.047(3) -0.004(2) 0.003(2) -0.006(2)
O6 0.039(2) 0.080(3) 0.062(3) -0.030(3) 0.001(2) -0.008(2)
N4 0.049(3) 0.052(3) 0.049(3) 0.021(2) -0.003(2) 0.009(2)
C9 0.029(3) 0.031(3) 0.038(3) -0.002(2) 0.002(2) -0.004(2)
O1 0.043(3) 0.099(4) 0.100(4) -0.028(4) 0.026(3) -0.027(3)
C7 0.036(3) 0.043(3) 0.047(3) 0.002(3) 0.002(3) -0.001(3)
C17 0.047(4) 0.048(3) 0.043(3) 0.006(3) 0.002(3) 0.013(3)
C10 0.033(3) 0.044(3) 0.046(3) -0.001(3) 0.003(2) -0.006(2)
C20 0.034(3) 0.035(3) 0.058(4) 0.009(3) -0.010(3) -0.007(2)
C14 0.031(3) 0.040(3) 0.047(3) -0.007(2) 0.008(3) 0.001(2)
C12 0.039(3) 0.061(4) 0.057(4) -0.005(3) 0.017(3) 0.003(3)
C11 0.028(3) 0.066(4) 0.059(4) 0.005(3) 0.007(3) -0.003(3)
C13 0.041(3) 0.049(3) 0.059(4) -0.008(3) 0.010(3) 0.000(3)
C16 0.038(3) 0.046(3) 0.052(3) 0.000(3) 0.000(3) 0.003(3)
C18 0.042(3) 0.030(3) 0.052(3) 0.001(2) -0.007(3) -0.005(2)
C15 0.047(3) 0.049(3) 0.037(3) 0.011(3) 0.008(3) 0.008(3)
C19 0.031(3) 0.050(3) 0.055(4) 0.005(3) -0.008(3) -0.007(3)
C3 0.047(4) 0.063(4) 0.079(5) -0.001(4) 0.023(4) -0.010(3)
C6 0.079(5) 0.058(4) 0.053(4) -0.011(3) -0.001(4) -0.019(4)
C4 0.037(4) 0.069(5) 0.102(6) 0.005(5) 0.005(4) -0.007(4)
C5 0.043(4) 0.075(5) 0.084(5) 0.001(4) -0.013(4) -0.030(4)
C8 0.021(2) 0.038(3) 0.036(3) -0.007(2) 0.003(2) -0.005(2)
O4 0.034(2) 0.038(2) 0.050(2) -0.0132(17) 0.0041(18) -0.0056(17)

loop_
_atom_type_symbol
_atom_type_description
_atom_type_scat_dispersion_real
_atom_type_scat_dispersion_imag
_atom_type_scat_source
C C 0.0033 0.0016 'International Tables Vol C Tables 4.2.6.8 and 6.1.1.4'
H H 0.0000 0.0000 'International Tables Vol C Tables 4.2.6.8 and 6.1.1.4'
N N 0.0061 0.0033 'International Tables Vol C Tables 4.2.6.8 and 6.1.1.4'
O O 0.0106 0.0060 'International Tables Vol C Tables 4.2.6.8 and 6.1.1.4'
S S 0.1246 0.1234 'International Tables Vol C Tables 4.2.6.8 and 6.1.1.4'
Cu Cu 0.3201 1.2651 'International Tables Vol C Tables 4.2.6.8 and 6.1.1.4'

loop_
_geom_angle_atom_site_label_1
_geom_angle_atom_site_label_2
_geom_angle_atom_site_label_3
_geom_angle
_geom_angle_site_symmetry_3
N3 Cu N5 171.91(19) .
N3 Cu N1 90.16(18) .
N5 Cu N1 92.86(18) .
N3 Cu N2 92.44(19) .
N5 Cu N2 90.85(19) .
N1 Cu N2 134.06(18) .
N3 Cu O4 84.62(18) 3_656
N5 Cu O4 87.38(17) 3_656
N1 Cu O4 120.19(16) 3_656
N2 Cu O4 105.71(16) 3_656
O3 S1 O2 112.5(4) .
O3 S1 N1 112.1(3) .
O2 S1 N1 111.0(3) .
O3 S1 C7 112.6(3) .
O2 S1 C7 111.4(3) .
N1 S1 C7 96.2(3) .
O5 S2 O6 114.8(3) .
O5 S2 N2 111.6(3) .
O6 S2 N2 110.1(3) .
O5 S2 C14 111.6(3) .
O6 S2 C14 110.7(3) .
N2 S2 C14 96.6(3) .
C8 N2 S2 110.8(3) .
C8 N2 Cu 130.9(4) .
S2 N2 Cu 117.8(2) .
C18 N5 C20 105.8(5) .
C18 N5 Cu 128.1(4) .
C20 N5 Cu 125.8(4) .
C1 N1 S1 113.8(3) .
C1 N1 Cu 123.1(3) .
S1 N1 Cu 120.3(2) .
C15 N3 C17 106.1(5) .
C15 N3 Cu 129.1(4) .
C17 N3 Cu 124.8(4) .
O1 C1 N1 123.3(5) .
O1 C1 C2 130.9(6) .
N1 C1 C2 105.0(4) .
C18 N6 C19 108.1(5) .
C7 C2 C3 121.0(6) .
C7 C2 C1 114.1(5) .
C3 C2 C1 124.9(6) .
C15 N4 C16 107.4(5) .
C14 C9 C10 121.3(5) .
C14 C9 C8 110.8(5) .
C10 C9 C8 127.9(5) .
C2 C7 C6 120.5(6) .
C2 C7 S1 110.7(4) .
C6 C7 S1 128.7(5) .
C16 C17 N3 109.5(5) .
C9 C10 C11 116.1(5) .
C19 C20 N5 108.6(5) .
C9 C14 C13 122.6(6) .
C9 C14 S2 108.9(4) .
C13 C14 S2 128.6(5) .
C11 C12 C13 120.8(6) .
C12 C11 C10 122.6(6) .
C12 C13 C14 116.6(6) .
C17 C16 N4 106.0(5) .
N5 C18 N6 110.5(5) .
N3 C15 N4 111.0(5) .
C20 C19 N6 107.0(5) .
C4 C3 C2 119.0(7) .
C5 C6 C7 116.3(7) .
C3 C4 C5 121.6(7) .
C4 C5 C6 121.7(7) .
O4 C8 N2 123.2(5) .
O4 C8 C9 123.7(4) .
N2 C8 C9 112.6(4) .
C8 O4 Cu 179.3(4) 3_656

loop_
_geom_bond_atom_site_label_1
_geom_bond_atom_site_label_2
_geom_bond_distance
_geom_bond_site_symmetry_2
Cu N3 1.966(4) .
Cu N5 1.970(4) .
Cu N1 2.063(4) .
Cu N2 2.109(4) .
Cu O4 2.263(4) 3_656
S1 O3 1.406(5) .
S1 O2 1.427(5) .
S1 N1 1.633(5) .
S1 C7 1.708(6) .
S2 O5 1.430(5) .
S2 O6 1.446(5) .
S2 N2 1.622(5) .
S2 C14 1.746(6) .
N2 C8 1.367(6) .
N5 C18 1.315(7) .
N5 C20 1.375(7) .
N1 C1 1.479(7) .
N3 C15 1.293(7) .
N3 C17 1.371(7) .
C1 O1 1.071(7) .
C1 C2 1.538(7) .
N6 C18 1.322(7) .
N6 C19 1.344(8) .
C2 C7 1.371(8) .
C2 C3 1.379(9) .
N4 C15 1.339(8) .
N4 C16 1.361(8) .
C9 C14 1.350(7) .
C9 C10 1.387(7) .
C9 C8 1.510(7) .
C7 C6 1.423(9) .
C17 C16 1.337(8) .
C10 C11 1.393(8) .
C20 C19 1.334(8) .
C14 C13 1.397(8) .
C12 C11 1.368(10) .
C12 C13 1.374(9) .
C3 C4 1.349(11) .
C6 C5 1.389(11) .
C4 C5 1.368(11) .
C8 O4 1.242(6) .
O4 Cu 2.263(4) 3_656
